data_2300270
loop_
_publ_author_name
'Pagola, Silvina'
'Stephens, Peter W.'

_publ_section_title
;
 <i>PSSP</i>, a computer program for the crystal structure solution of
 molecular materials from X-ray powder diffraction data
;
_journal_issue 2
_journal_name_full 'Journal of Applied Crystallography'
_journal_page_first 370
_journal_page_last 376
_journal_paper_doi 10.1107/S0021889810005509
_journal_volume 43
_journal_year 2010
_chemical_formula_moiety 'C10 H13 N1 O3'
_chemical_formula_sum 'C10 H13 N O3'
_chemical_formula_weight 195.21
_chemical_name_systematic
;
2-amino-4,5-dimethoxyacetophenone
;
_space_group_IT_number 14
_symmetry_cell_setting monoclinic
_symmetry_space_group_name_Hall '-P 2yn'
_symmetry_space_group_name_H-M 'P 1 21/n 1'
_atom_sites_solution_hydrogens geom
_cell_angle_alpha 90.0
_cell_angle_beta 108.3294(3)
_cell_angle_gamma 90.0
_cell_formula_units_Z 4
_cell_length_a 13.00247(8)
_cell_length_b 6.86966(4)
_cell_length_c 11.51889(5)
_cell_measurement_temperature 298
_cell_volume 976.695(9)
_diffrn_measurement_device_type 'Huber adapted'
_diffrn_radiation_type synchrotron
_diffrn_radiation_wavelength 1.1499
_diffrn_reflns_limit_h_max 9
_diffrn_reflns_limit_k_max 5
_diffrn_reflns_limit_l_max 8
_exptl_absorpt_coefficient_mu 0.525
_exptl_absorpt_correction_type none
_exptl_crystal_density_diffrn 1.328
_exptl_crystal_F_000 416.0
_pd_char_colour yellow
_pd_char_particle_morphology powder
_pd_proc_info_excluded_regions
;
2.0-5.0 degrees (no peaks) and 11.789-11.908 degrees. Impurity peak.
;
_pd_proc_ls_background_function
;
GSAS Background function number 2 with 36 terms.
;
_pd_proc_ls_peak_cutoff 0.01000
_pd_proc_ls_pref_orient_corr none
_pd_proc_ls_profile_function
;
 Pseudovoigt profile function as parameterized in
 P. Thompson et al. J. Appl. Cryst. 20 (1987) 79-83, with 
 asymmetry correction of L. W. Finger et al. 
 J. Appl. Cryst.27 (1994) 892-900, and microstrain broadening 
 by P.W. Stephens, J. Appl. Cryst. 32 (1999) 281-289.
;
_pd_proc_ls_prof_R_factor 0.0496
_pd_proc_ls_prof_wR_expected 0.0373
_pd_proc_ls_prof_wR_factor 0.0628
_refine_diff_density_max 0.295
_refine_diff_density_min -0.285
_refine_ls_extinction_method none
_refine_ls_goodness_of_fit_all 1.70
_refine_ls_hydrogen_treatment constr
_refine_ls_matrix_type full
_refine_ls_number_constraints 27
_refine_ls_number_parameters 124
_refine_ls_number_restraints 76
_refine_ls_R_Fsqd_factor 0.09996
_refine_ls_R_I_factor 0.0838
_refine_ls_shift/su_max 0.10
_refine_ls_shift/su_mean 0.01
_reflns_d_resolution_high 1.356
_reflns_d_resolution_low 9.869
_reflns_number_total 409
_cod_data_source_file hx5102.cif
_cod_data_source_block 2-amino-4,5-dimethoxyacetophenone
_cod_original_sg_symbol_H-M 'P 21/n'
_cod_original_formula_sum 'C10 H13 N1 O3'
_cod_database_code 2300270

loop_
_symmetry_equiv_pos_site_id
_symmetry_equiv_pos_as_xyz
1 +x,+y,+z
2 -x+1/2,+y+1/2,-z+1/2
-1 -x,-y,-z
-2 +x+1/2,-y+1/2,+z+1/2

loop_
_atom_site_type_symbol
_atom_site_label
_atom_site_fract_x
_atom_site_fract_y
_atom_site_fract_z
_atom_site_occupancy
_atom_site_thermal_displace_type
_atom_site_U_iso_or_equiv
_atom_site_symmetry_multiplicity
C C1 -1.010(1) -1.548(2) -0.693(2) 1.0 Uiso 0.037(2) 4
C C2 -1.105(1) -1.633(2) -0.766(2) 1.0 Uiso 0.037(2) 4
C C3 -1.0986(9) -1.813(2) -0.828(1) 1.0 Uiso 0.037(2) 4
C C4 -1.0039(9) -1.909(2) -0.809(2) 1.0 Uiso 0.037(2) 4
C C5 -0.9062(9) -1.821(2) -0.737(2) 1.0 Uiso 0.037(2) 4
C C6 -0.911(1) -1.649(2) -0.678(2) 1.0 Uiso 0.037(2) 4
C C7 -1.0090(8) -1.370(2) -0.625(2) 1.0 Uiso 0.037(2) 4
C C8 -0.905(1) -1.272(2) -0.554(2) 1.0 Uiso 0.037(2) 4
C C9 -1.093(1) -2.168(2) -0.935(2) 1.0 Uiso 0.037(2) 4
C C10 -0.718(1) -1.872(3) -0.637(2) 1.0 Uiso 0.037(2) 4
N N1 -1.202(1) -1.554(2) -0.787(2) 1.0 Uiso 0.037(2) 4
O O1 -1.093(1) -1.284(2) -0.630(1) 1.0 Uiso 0.037(2) 4
O O2 -0.9931(9) -2.083(2) -0.863(1) 1.0 Uiso 0.037(2) 4
O O3 -0.817(1) -1.921(2) -0.730(1) 1.0 Uiso 0.037(2) 4
H H1A -1.212 -1.47 -0.740 1.0 Uiso 0.044 4
H H1B -1.254 -1.59 -0.852 1.0 Uiso 0.044 4
H H3 -1.160 -1.859 -0.887 1.0 Uiso 0.044 4
H H6 -0.847 -1.595 -0.63 1.0 Uiso 0.044 4
H H8A -0.919 -1.139 -0.54 1.0 Uiso 0.044 4
H H8B -0.855 -1.27 -0.600 1.0 Uiso 0.044 4
H H8C -0.873 -1.34 -0.478 1.0 Uiso 0.044 4
H H9A -1.105 -2.14 -1.020 1.0 Uiso 0.044 4
H H9B -1.151 -2.12 -0.910 1.0 Uiso 0.044 4
H H9C -1.089 -2.307 -0.925 1.0 Uiso 0.044 4
H H10A -0.661 -1.96 -0.643 1.0 Uiso 0.044 4
H H10B -0.727 -1.89 -0.558 1.0 Uiso 0.044 4
H H10C -0.698 -1.740 -0.648 1.0 Uiso 0.044 4

loop_
_geom_angle_atom_site_label_1
_geom_angle_atom_site_label_2
_geom_angle_atom_site_label_3
_geom_angle
_geom_angle_site_symmetry_1
_geom_angle_site_symmetry_2
_geom_angle_site_symmetry_3
_geom_angle_publ_flag
C3 C2 C1 118.8(13) 1_555 . 1_555 n
C3 C2 N1 117.4(15) 1_555 . 1_555 n
C1 C2 N1 123.7(15) 1_555 . 1_555 n
C2 C3 C4 121.9(13) 1_555 . 1_555 n
C2 C1 C6 117.9(14) 1_555 . 1_555 n
C2 C1 C7 122.5(13) 1_555 . 1_555 n
C6 C1 C7 119.4(15) 1_555 . 1_555 n
C3 C4 C5 119.4(13) 1_555 . 1_555 n
C3 C4 O2 124.6(15) 1_555 . 1_555 n
C5 C4 O2 115.8(12) 1_555 . 1_555 n
C1 C6 C5 122.6(16) 1_555 . 1_555 n
C4 C5 C6 119.0(13) 1_555 . 1_555 n
C4 C5 O3 114.8(14) 1_555 . 1_555 n
C6 C5 O3 126.1(15) 1_555 . 1_555 n
C1 C7 O1 121.6(15) 1_555 . 1_555 n
C1 C7 C8 121.7(12) 1_555 . 1_555 n
O1 C7 C8 116.5(14) 1_555 . 1_555 n
C4 O2 C9 114.5(12) 1_555 . 1_555 n
C5 O3 C10 119.1(14) 1_555 . 1_555 n
C1 C6 H6 119 1_555 . 1_555 n
C5 C6 H6 118 1_555 . 1_555 n
C2 C3 H3 119 1_555 . 1_555 n
C4 C3 H3 119 1_555 . 1_555 n
C2 N1 H1A 120 1_555 . 1_555 n
C2 N1 H1B 119 1_555 . 1_555 n
H1A N1 H1B 121 1_555 . 1_555 n
C7 C8 H8A 110 1_555 . 1_555 n
C7 C8 H8B 111 1_555 . 1_555 n
C7 C8 H8C 110 1_555 . 1_555 n
O2 C9 H9A 110 1_555 . 1_555 n
O2 C9 H9B 110 1_555 . 1_555 n
O2 C9 H9C 109 1_555 . 1_555 n
O3 C10 H10A 109 1_555 . 1_555 n
O3 C10 H10B 109 1_555 . 1_555 n
O3 C10 H10C 110 1_555 . 1_555 n

loop_
_geom_bond_atom_site_label_1
_geom_bond_atom_site_label_2
_geom_bond_distance
_geom_bond_site_symmetry_1
_geom_bond_site_symmetry_2
_geom_bond_publ_flag
C2 C3 1.44(2) . 1_555 n
C2 C1 1.39(2) . 1_555 n
C2 N1 1.32(2) . 1_555 n
C3 C4 1.353(19) . 1_555 n
C1 C6 1.42(2) . 1_555 n
C1 C7 1.45(2) . 1_555 n
C4 C3 1.353(19) . 1_555 n
C4 C5 1.42(2) . 1_555 n
C4 O2 1.38(2) . 1_555 n
C6 C5 1.37(2) . 1_555 n
C5 O3 1.329(19) . 1_555 n
C7 O1 1.227(19) . 1_555 n
C7 C8 1.50(2) . 1_555 n
O2 C9 1.43(2) . 1_555 n
O3 C10 1.43(2) . 1_555 n
C3 H3 0.93 . 1_555 n
C6 H6 0.92 . 1_555 n
C8 H8A 0.96 . 1_555 n
C8 H8B 0.96 . 1_555 n
C8 H8C 0.96 . 1_555 n
C9 H9A 0.96 . 1_555 n
C9 H9B 0.95 . 1_555 n
C9 H9C 0.96 . 1_555 n
C10 H10A 0.98 . 1_555 n
C10 H10B 0.96 . 1_555 n
C10 H10C 0.96 . 1_555 n
N1 H1A 0.83 . 1_555 n
N1 H1B 0.87 . 1_555 n
